data_1521679
loop_
_publ_author_name
'Nychyporuk, G.'
'Zaremba, V.'
'Pietraszko, A.'
'Stepien-Damm, J.'
'Kal'ichak, Ya.M.'

_publ_section_title
;
 Crystal structure of Ce3 Ge1.11 In0.89 and related compounds
;
_journal_name_full 'Journal of Alloys Compd.'
_journal_page_first 154
_journal_page_last 157
_journal_volume 312
_journal_year 2000
_chemical_formula_sum 'Ce3 Ge1.11 In0.89'
_chemical_name_systematic 'Ce3 In0.89 Ge1.11'
_space_group_IT_number 140
_symmetry_space_group_name_Hall '-I 4 2c'
_symmetry_space_group_name_H-M 'I 4/m c m'
_cell_angle_alpha 90
_cell_angle_beta 90
_cell_angle_gamma 90
_cell_formula_units_Z 16
_cell_length_a 12.142
_cell_length_b 12.142
_cell_length_c 15.919
_cell_volume 2346.909
_citation_journal_id_ASTM JALCEU
_cod_data_source_file Nychyporuk_JALCEU_2000_1437.cif
_cod_data_source_block Ce3Ge1.11In0.89
_cod_database_code 1521679

loop_
_symmetry_equiv_pos_as_xyz
x,y,z
-y,x,z
-x,-y,z
y,-x,z
x,-y,-z+1/2
y,x,-z+1/2
-x,y,-z+1/2
-y,-x,-z+1/2
-x,-y,-z
y,-x,-z
x,y,-z
-y,x,-z
-x,y,z-1/2
-y,-x,z-1/2
x,-y,z-1/2
y,x,z-1/2
x+1/2,y+1/2,z+1/2
-y+1/2,x+1/2,z+1/2
-x+1/2,-y+1/2,z+1/2
y+1/2,-x+1/2,z+1/2
x+1/2,-y+1/2,-z+1
y+1/2,x+1/2,-z+1
-x+1/2,y+1/2,-z+1
-y+1/2,-x+1/2,-z+1
-x+1/2,-y+1/2,-z+1/2
y+1/2,-x+1/2,-z+1/2
x+1/2,y+1/2,-z+1/2
-y+1/2,x+1/2,-z+1/2
-x+1/2,y+1/2,z
-y+1/2,-x+1/2,z
x+1/2,-y+1/2,z
y+1/2,x+1/2,z

loop_
_atom_site_label
_atom_site_type_symbol
_atom_site_fract_x
_atom_site_fract_y
_atom_site_fract_z
_atom_site_occupancy
_atom_site_U_iso_or_equiv
Ce1 Ce 0.0671 0.2005 0.1364 1 0.0
Ge2 Ge 0 0 0.25 1 0.0
Ce2 Ce 0.1677 0.6677 0 1 0.0
Ge3 Ge 0.1748 0.6748 0.2027 0.36 0.0
Ge1 Ge 0.6199 0.1199 0 1 0.0
In1 In 0 0 0 1 0.0
In2 In 0.1748 0.6748 0.2027 0.64 0.0
Ce3 Ce 0 0.5 0.1445 1 0.0
